data_7704111
loop_
_publ_author_name
'Wen, Ming'
'Hu, Cong'
'Wu, Hongping'
'Yang, Zhihua'
'Wu, Xiaohong'
'Pan, Shilie'

_publ_section_title
;
 Three diphosphates,
 \a-Li<sub>2</sub>Na<sub>2</sub>P<sub>2</sub>O<sub>7</sub>,
 Li<sub>8</sub>Pb<sub>3</sub>Ba(P<sub>2</sub>O<sub>7</sub>)<sub>4</sub>
 and Li<sub>7</sub>Rb(P<sub>2</sub>O<sub>7</sub>)<sub>2</sub>: influences
 of co-substitution on the crystal structure.
;
_journal_issue 20
_journal_name_full 'Dalton transactions (Cambridge, England : 2003)'
_journal_page_first 6744
_journal_page_last 6750
_journal_paper_doi 10.1039/d0dt01070g
_journal_volume 49
_journal_year 2020
_chemical_formula_sum 'Li2 Na2 O7 P2'
_chemical_formula_weight 233.80
_space_group_crystal_system orthorhombic
_space_group_IT_number 40
_space_group_name_Hall 'A 2 -2a'
_space_group_name_H-M_alt 'A m a 2'
_audit_creation_method SHELXL-2016/6
_audit_update_record
;
2020-02-05 deposited with the CCDC.	2020-04-15 downloaded from the CCDC.
;
_cell_angle_alpha 90
_cell_angle_beta 90
_cell_angle_gamma 90
_cell_formula_units_Z 4
_cell_length_a 13.272(9)
_cell_length_b 9.007(8)
_cell_length_c 5.040(3)
_cell_measurement_reflns_used 420
_cell_measurement_temperature 296(2)
_cell_measurement_theta_max 22.29
_cell_measurement_theta_min 4.53
_cell_volume 602.5(8)
_computing_cell_refinement 'Bruker SMART'
_computing_data_collection 'Bruker SMART'
_computing_data_reduction 'Bruker SAINT'
_computing_molecular_graphics 'Bruker SHELXTL'
_computing_publication_material 'Bruker SHELXTL'
_computing_structure_refinement 'SHELXL-2016/6 (Sheldrick, 2016)'
_computing_structure_solution 'SHELXT 2014/5 (Sheldrick, 2014)'
_diffrn_ambient_temperature 296(2)
_diffrn_measured_fraction_theta_full 1.000
_diffrn_measured_fraction_theta_max 1.000
_diffrn_measurement_device_type 'CCD area detector'
_diffrn_measurement_method 'phi and omega scans'
_diffrn_radiation_type MoK\a
_diffrn_radiation_wavelength 0.71073
_diffrn_reflns_av_R_equivalents 0.0508
_diffrn_reflns_av_unetI/netI 0.0513
_diffrn_reflns_Laue_measured_fraction_full 1.000
_diffrn_reflns_Laue_measured_fraction_max 1.000
_diffrn_reflns_limit_h_max 17
_diffrn_reflns_limit_h_min -13
_diffrn_reflns_limit_k_max 11
_diffrn_reflns_limit_k_min -9
_diffrn_reflns_limit_l_max 6
_diffrn_reflns_limit_l_min -5
_diffrn_reflns_number 1809
_diffrn_reflns_point_group_measured_fraction_full 0.891
_diffrn_reflns_point_group_measured_fraction_max 0.878
_diffrn_reflns_theta_full 25.242
_diffrn_reflns_theta_max 27.363
_diffrn_reflns_theta_min 3.070
_exptl_absorpt_coefficient_mu 0.852
_exptl_absorpt_correction_T_max 0.7456
_exptl_absorpt_correction_T_min 0.6238
_exptl_absorpt_correction_type numerical
_exptl_absorpt_process_details faceindex
_exptl_crystal_colour colorless
_exptl_crystal_density_diffrn 2.577
_exptl_crystal_description block
_exptl_crystal_F_000 456
_exptl_crystal_size_max 0.284
_exptl_crystal_size_mid 0.21
_exptl_crystal_size_min 0.135
_refine_diff_density_max 0.405
_refine_diff_density_min -0.437
_refine_diff_density_rms 0.104
_refine_ls_abs_structure_details
; 
 Flack x determined using 184 quotients [(I+)-(I-)]/[(I+)+(I-)] 
 (Parsons, Flack and Wagner, Acta Cryst. B69 (2013) 249-259). 
;
_refine_ls_abs_structure_Flack 0.7(2)
_refine_ls_extinction_method none
_refine_ls_goodness_of_fit_ref 1.076
_refine_ls_hydrogen_treatment undef
_refine_ls_matrix_type full
_refine_ls_number_parameters 63
_refine_ls_number_reflns 638
_refine_ls_number_restraints 1
_refine_ls_restrained_S_all 1.075
_refine_ls_R_factor_all 0.0436
_refine_ls_R_factor_gt 0.0386
_refine_ls_shift/su_max 0.000
_refine_ls_shift/su_mean 0.000
_refine_ls_structure_factor_coef Fsqd
_refine_ls_weighting_details 'w=1/[\s^2^(Fo^2^)+(0.0438P)^2^] where P=(Fo^2^+2Fc^2^)/3'
_refine_ls_weighting_scheme calc
_refine_ls_wR_factor_gt 0.0848
_refine_ls_wR_factor_ref 0.0877
_reflns_Friedel_coverage 0.583
_reflns_Friedel_fraction_full 0.751
_reflns_Friedel_fraction_max 0.725
_reflns_number_gt 580
_reflns_number_total 638
_reflns_threshold_expression 'I > 2\s(I)'
_cod_data_source_file d0dt01070g2.cif
_cod_data_source_block 1
_cod_depositor_comments 'Adding full bibliography for 7704111--7704113.cif.'
_cod_database_code 7704111
_shelx_shelxl_version_number 2016/6
_shelx_space_group_comment
; 
The symmetry employed for this shelxl refinement is uniquely defined 
by the following loop, which should always be used as a source of 
symmetry information in preference to the above space-group names. 
They are only intended as comments. 
;

loop_
_space_group_symop_operation_xyz
'x, y, z'
'-x, -y, z'
'x+1/2, -y, z'
'-x+1/2, y, z'
'x, y+1/2, z+1/2'
'-x, -y+1/2, z+1/2'
'x+1/2, -y+1/2, z+1/2'
'-x+1/2, y+1/2, z+1/2'

loop_
_atom_site_label
_atom_site_type_symbol
_atom_site_fract_x
_atom_site_fract_y
_atom_site_fract_z
_atom_site_U_iso_or_equiv
_atom_site_adp_type
_atom_site_occupancy
_atom_site_site_symmetry_order
_atom_site_calc_flag
_atom_site_refinement_flags_posn
_atom_site_refinement_flags_adp
_atom_site_refinement_flags_occupancy
_atom_site_disorder_assembly
_atom_site_disorder_group
Li1 Li 0.5800(7) 0.7153(8) 0.463(2) 0.0159(19) Uani 1 1 d . . . . .
Na1 Na 0.750000 0.5429(3) -0.0110(8) 0.0169(7) Uani 1 2 d S T P . .
Na2 Na 0.500000 0.500000 1.0105(7) 0.0197(8) Uani 1 2 d S T P . .
P1 P 0.63836(9) 0.37934(12) 0.4729(3) 0.0081(3) Uani 1 1 d . . . . .
O1 O 0.6300(3) 0.3873(4) 0.7710(8) 0.0119(9) Uani 1 1 d . . . . .
O2 O 0.6311(3) 0.5297(4) 0.3411(8) 0.0132(9) Uani 1 1 d . . . . .
O3 O 0.5682(3) 0.2658(4) 0.3483(8) 0.0127(9) Uani 1 1 d . . . . .
O4 O 0.750000 0.3134(5) 0.4027(10) 0.0104(12) Uani 1 2 d S T P . .

loop_
_atom_site_aniso_label
_atom_site_aniso_U_11
_atom_site_aniso_U_22
_atom_site_aniso_U_33
_atom_site_aniso_U_23
_atom_site_aniso_U_13
_atom_site_aniso_U_12
Li1 0.017(5) 0.014(4) 0.016(5) -0.006(5) -0.003(6) 0.005(3)
Na1 0.0179(15) 0.0190(15) 0.0140(15) -0.0020(17) 0.000 0.000
Na2 0.0161(16) 0.0258(15) 0.0172(18) 0.000 0.000 0.0071(13)
P1 0.0063(6) 0.0095(6) 0.0085(6) -0.0019(7) 0.0013(6) 0.0004(4)
O1 0.012(2) 0.015(2) 0.008(2) 0.0002(17) 0.0017(14) 0.0001(15)
O2 0.016(2) 0.010(2) 0.014(2) 0.0019(16) 0.0011(16) 0.0037(15)
O3 0.0087(19) 0.0149(19) 0.0144(19) -0.0034(15) 0.0020(16) -0.0031(16)
O4 0.008(3) 0.011(3) 0.012(3) 0.001(2) 0.000 0.000

loop_
_atom_type_symbol
_atom_type_description
_atom_type_scat_dispersion_real
_atom_type_scat_dispersion_imag
_atom_type_scat_source
Li Li -0.0003 0.0001 'International Tables Vol C Tables 4.2.6.8 and 6.1.1.4'
H H 0.0000 0.0000 'International Tables Vol C Tables 4.2.6.8 and 6.1.1.4'
O O 0.0106 0.0060 'International Tables Vol C Tables 4.2.6.8 and 6.1.1.4'
Na Na 0.0362 0.0249 'International Tables Vol C Tables 4.2.6.8 and 6.1.1.4'
P P 0.1023 0.0942 'International Tables Vol C Tables 4.2.6.8 and 6.1.1.4'

loop_
_geom_angle_atom_site_label_1
_geom_angle_atom_site_label_2
_geom_angle_atom_site_label_3
_geom_angle
_geom_angle_site_symmetry_1
_geom_angle_site_symmetry_3
_geom_angle_publ_flag
O2 Li1 O1 114.6(5) . 5_554 ?
O2 Li1 O3 122.7(5) . 5 ?
O1 Li1 O3 109.2(4) 5_554 5 ?
O2 Li1 O3 108.8(4) . 2_665 ?
O1 Li1 O3 96.9(4) 5_554 2_665 ?
O3 Li1 O3 100.4(5) 5 2_665 ?
O2 Li1 Na2 166.1(5) . 5_554 ?
O1 Li1 Na2 55.9(2) 5_554 5_554 ?
O3 Li1 Na2 71.2(3) 5 5_554 ?
O3 Li1 Na2 65.4(3) 2_665 5_554 ?
O2 Li1 P1 94.3(4) . 5_554 ?
O1 Li1 P1 26.3(2) 5_554 5_554 ?
O3 Li1 P1 135.4(4) 5 5_554 ?
O3 Li1 P1 88.5(4) 2_665 5_554 ?
Na2 Li1 P1 73.4(2) 5_554 5_554 ?
O2 Li1 P1 95.7(3) . 2_665 ?
O1 Li1 P1 124.1(4) 5_554 2_665 ?
O3 Li1 P1 88.5(4) 5 2_665 ?
O3 Li1 P1 27.26(17) 2_665 2_665 ?
Na2 Li1 P1 83.9(2) 5_554 2_665 ?
P1 Li1 P1 113.7(3) 5_554 2_665 ?
O2 Li1 P1 127.1(4) . 5 ?
O1 Li1 P1 87.0(3) 5_554 5 ?
O3 Li1 P1 25.31(16) 5 5 ?
O3 Li1 P1 116.0(4) 2_665 5 ?
Na2 Li1 P1 65.2(2) 5_554 5 ?
P1 Li1 P1 113.0(3) 5_554 5 ?
P1 Li1 P1 111.4(3) 2_665 5 ?
O2 Li1 Na2 49.6(2) . 1_554 ?
O1 Li1 Na2 104.0(4) 5_554 1_554 ?
O3 Li1 Na2 144.1(4) 5 1_554 ?
O3 Li1 Na2 61.9(3) 2_665 1_554 ?
Na2 Li1 Na2 119.7(3) 5_554 1_554 ?
P1 Li1 Na2 78.1(3) 5_554 1_554 ?
P1 Li1 Na2 61.25(17) 2_665 1_554 ?
P1 Li1 Na2 168.9(4) 5 1_554 ?
O2 Li1 Li1 129.2(5) . 6_665 ?
O1 Li1 Li1 116.2(5) 5_554 6_665 ?
O3 Li1 Li1 34.79(12) 5 6_665 ?
O3 Li1 Li1 65.9(4) 2_665 6_665 ?
Na2 Li1 Li1 61.5(3) 5_554 6_665 ?
P1 Li1 Li1 134.0(4) 5_554 6_665 ?
P1 Li1 Li1 55.5(3) 2_665 6_665 ?
P1 Li1 Li1 55.94(14) 5 6_665 ?
Na2 Li1 Li1 116.2(4) 1_554 6_665 ?
O2 Li1 Li1 98.4(3) . 6_664 ?
O1 Li1 Li1 72.1(3) 5_554 6_664 ?
O3 Li1 Li1 129.6(5) 5 6_664 ?
O3 Li1 Li1 33.7(3) 2_665 6_664 ?
Na2 Li1 Li1 69.6(3) 5_554 6_664 ?
P1 Li1 Li1 56.58(16) 5_554 6_664 ?
P1 Li1 Li1 57.2(3) 2_665 6_664 ?
P1 Li1 Li1 134.5(4) 5 6_664 ?
Na2 Li1 Li1 50.41(17) 1_554 6_664 ?
Li1 Li1 Li1 97.4(5) 6_665 6_664 ?
O2 Li1 Na2 83.0(3) . . ?
O1 Li1 Na2 158.2(4) 5_554 . ?
O3 Li1 Na2 49.0(2) 5 . ?
O3 Li1 Na2 88.8(3) 2_665 . ?
Na2 Li1 Na2 108.9(3) 5_554 . ?
P1 Li1 Na2 175.3(3) 5_554 . ?
P1 Li1 Na2 62.91(18) 2_665 . ?
P1 Li1 Na2 71.7(2) 5 . ?
Na2 Li1 Na2 97.2(2) 1_554 . ?
Li1 Li1 Na2 47.62(17) 6_665 . ?
Li1 Li1 Na2 119.9(4) 6_664 . ?
O2 Na1 O2 83.2(2) 4_655 . ?
O2 Na1 O1 139.2(2) 4_655 1_554 ?
O2 Na1 O1 82.63(15) . 1_554 ?
O2 Na1 O1 82.63(15) 4_655 4_654 ?
O2 Na1 O1 139.2(2) . 4_654 ?
O1 Na1 O1 83.6(2) 1_554 4_654 ?
O2 Na1 O4 100.39(16) 4_655 5_554 ?
O2 Na1 O4 100.39(16) . 5_554 ?
O1 Na1 O4 119.77(16) 1_554 5_554 ?
O1 Na1 O4 119.77(16) 4_654 5_554 ?
O2 Na1 O4 55.58(14) 4_655 . ?
O2 Na1 O4 55.58(14) . . ?
O1 Na1 O4 85.06(14) 1_554 . ?
O1 Na1 O4 85.06(14) 4_654 . ?
O4 Na1 O4 144.9(2) 5_554 . ?
O2 Na1 P1 26.37(11) 4_655 4_655 ?
O2 Na1 P1 73.52(14) . 4_655 ?
O1 Na1 P1 112.83(14) 1_554 4_655 ?
O1 Na1 P1 76.87(12) 4_654 4_655 ?
O4 Na1 P1 125.80(14) 5_554 4_655 ?
O4 Na1 P1 30.43(6) . 4_655 ?
O2 Na1 P1 73.52(14) 4_655 . ?
O2 Na1 P1 26.37(11) . . ?
O1 Na1 P1 76.87(12) 1_554 . ?
O1 Na1 P1 112.83(14) 4_654 . ?
O4 Na1 P1 125.80(14) 5_554 . ?
O4 Na1 P1 30.43(6) . . ?
P1 Na1 P1 54.95(8) 4_655 . ?
O2 Na1 P1 148.71(15) 4_655 1_554 ?
O2 Na1 P1 105.38(11) . 1_554 ?
O1 Na1 P1 23.99(11) 1_554 1_554 ?
O1 Na1 P1 71.24(14) 4_654 1_554 ?
O4 Na1 P1 107.31(15) 5_554 1_554 ?
O4 Na1 P1 104.06(12) . 1_554 ?
P1 Na1 P1 126.48(10) 4_655 1_554 ?
P1 Na1 P1 100.65(8) . 1_554 ?
O2 Na1 P1 105.38(11) 4_655 4_654 ?
O2 Na1 P1 148.71(15) . 4_654 ?
O1 Na1 P1 71.24(14) 1_554 4_654 ?
O1 Na1 P1 23.99(11) 4_654 4_654 ?
O4 Na1 P1 107.31(15) 5_554 4_654 ?
O4 Na1 P1 104.06(12) . 4_654 ?
P1 Na1 P1 100.65(8) 4_655 4_654 ?
P1 Na1 P1 126.48(10) . 4_654 ?
P1 Na1 P1 52.73(8) 1_554 4_654 ?
O2 Na1 Na2 128.97(17) 4_655 1_554 ?
O2 Na1 Na2 46.47(11) . 1_554 ?
O1 Na1 Na2 44.38(10) 1_554 1_554 ?
O1 Na1 Na2 127.51(14) 4_654 1_554 ?
O4 Na1 Na2 96.86(5) 5_554 1_554 ?
O4 Na1 Na2 84.01(7) . 1_554 ?
P1 Na1 Na2 112.36(10) 4_655 1_554 ?
P1 Na1 Na2 57.62(7) . 1_554 ?
P1 Na1 Na2 62.18(7) 1_554 1_554 ?
P1 Na1 Na2 114.53(10) 4_654 1_554 ?
O2 Na1 Na2 46.47(11) 4_655 3_564 ?
O2 Na1 Na2 128.97(17) . 3_564 ?
O1 Na1 Na2 127.51(14) 1_554 3_564 ?
O1 Na1 Na2 44.38(10) 4_654 3_564 ?
O4 Na1 Na2 96.86(5) 5_554 3_564 ?
O4 Na1 Na2 84.01(7) . 3_564 ?
P1 Na1 Na2 57.62(7) 4_655 3_564 ?
P1 Na1 Na2 112.36(10) . 3_564 ?
P1 Na1 Na2 114.53(10) 1_554 3_564 ?
P1 Na1 Na2 62.18(7) 4_654 3_564 ?
Na2 Na1 Na2 166.22(10) 1_554 3_564 ?
O1 Na2 O1 117.8(3) 2_665 . ?
O1 Na2 O2 146.82(14) 2_665 1_556 ?
O1 Na2 O2 82.71(14) . 1_556 ?
O1 Na2 O2 82.71(14) 2_665 2_666 ?
O1 Na2 O2 146.82(14) . 2_666 ?
O2 Na2 O2 93.1(2) 1_556 2_666 ?
O1 Na2 O3 88.91(15) 2_665 6_655 ?
O1 Na2 O3 72.82(13) . 6_655 ?
O2 Na2 O3 123.32(13) 1_556 6_655 ?
O2 Na2 O3 82.48(13) 2_666 6_655 ?
O1 Na2 O3 72.82(13) 2_665 5 ?
O1 Na2 O3 88.91(15) . 5 ?
O2 Na2 O3 82.48(13) 1_556 5 ?
O2 Na2 O3 123.32(13) 2_666 5 ?
O3 Na2 O3 144.6(2) 6_655 5 ?
O1 Na2 Li1 129.6(3) 2_665 5_545 ?
O1 Na2 Li1 43.5(2) . 5_545 ?
O2 Na2 Li1 83.5(2) 1_556 5_545 ?
O2 Na2 Li1 103.3(2) 2_666 5_545 ?
O3 Na2 Li1 44.1(2) 6_655 5_545 ?
O3 Na2 Li1 131.8(2) 5 5_545 ?
O1 Na2 Li1 43.5(2) 2_665 6_665 ?
O1 Na2 Li1 129.6(3) . 6_665 ?
O2 Na2 Li1 103.3(2) 1_556 6_665 ?
O2 Na2 Li1 83.5(2) 2_666 6_665 ?
O3 Na2 Li1 131.8(2) 6_655 6_665 ?
O3 Na2 Li1 44.1(2) 5 6_665 ?
Li1 Na2 Li1 170.2(5) 5_545 6_665 ?
O1 Na2 O3 75.72(13) 2_665 2_666 ?
O1 Na2 O3 149.53(12) . 2_666 ?
O2 Na2 O3 74.71(15) 1_556 2_666 ?
O2 Na2 O3 56.26(13) 2_666 2_666 ?
O3 Na2 O3 137.08(16) 6_655 2_666 ?
O3 Na2 O3 68.30(10) 5 2_666 ?
Li1 Na2 O3 148.3(3) 5_545 2_666 ?
Li1 Na2 O3 41.5(2) 6_665 2_666 ?
O1 Na2 O3 149.53(12) 2_665 1_556 ?
O1 Na2 O3 75.72(13) . 1_556 ?
O2 Na2 O3 56.26(13) 1_556 1_556 ?
O2 Na2 O3 74.71(15) 2_666 1_556 ?
O3 Na2 O3 68.30(10) 6_655 1_556 ?
O3 Na2 O3 137.08(16) 5 1_556 ?
Li1 Na2 O3 41.5(2) 5_545 1_556 ?
Li1 Na2 O3 148.3(3) 6_665 1_556 ?
O3 Na2 O3 106.88(19) 2_666 1_556 ?
O1 Na2 P1 163.56(16) 2_665 1_556 ?
O1 Na2 P1 78.62(11) . 1_556 ?
O2 Na2 P1 27.59(10) 1_556 1_556 ?
O2 Na2 P1 82.65(14) 2_666 1_556 ?
O3 Na2 P1 96.54(10) 6_655 1_556 ?
O3 Na2 P1 109.58(10) 5 1_556 ?
Li1 Na2 P1 61.6(2) 5_545 1_556 ?
Li1 Na2 P1 126.9(2) 6_665 1_556 ?
O3 Na2 P1 89.91(13) 2_666 1_556 ?
O3 Na2 P1 28.69(8) 1_556 1_556 ?
O1 Na2 P1 78.62(11) 2_665 2_666 ?
O1 Na2 P1 163.56(16) . 2_666 ?
O2 Na2 P1 82.65(14) 1_556 2_666 ?
O2 Na2 P1 27.59(10) 2_666 2_666 ?
O3 Na2 P1 109.58(10) 6_655 2_666 ?
O3 Na2 P1 96.54(10) 5 2_666 ?
Li1 Na2 P1 126.9(2) 5_545 2_666 ?
Li1 Na2 P1 61.6(2) 6_665 2_666 ?
O3 Na2 P1 28.69(8) 2_666 2_666 ?
O3 Na2 P1 89.91(13) 1_556 2_666 ?
P1 Na2 P1 84.94(11) 1_556 2_666 ?
O1 P1 O2 113.0(2) . . ?
O1 P1 O3 113.5(2) . . ?
O2 P1 O3 112.5(2) . . ?
O1 P1 O4 107.4(2) . . ?
O2 P1 O4 106.7(2) . . ?
O3 P1 O4 102.8(2) . . ?
O1 P1 Li1 34.8(2) . 5_545 ?
O2 P1 Li1 142.3(2) . 5_545 ?
O3 P1 Li1 81.4(2) . 5_545 ?
O4 P1 Li1 103.6(3) . 5_545 ?
O1 P1 Li1 87.7(3) . 2_665 ?
O2 P1 Li1 100.6(2) . 2_665 ?
O3 P1 Li1 38.3(2) . 2_665 ?
O4 P1 Li1 139.8(2) . 2_665 ?
Li1 P1 Li1 67.9(2) 5_545 2_665 ?
O1 P1 Li1 147.1(2) . 5_544 ?
O2 P1 Li1 92.7(2) . 5_544 ?
O3 P1 Li1 34.2(3) . 5_544 ?
O4 P1 Li1 82.7(2) . 5_544 ?
Li1 P1 Li1 113.0(3) 5_545 5_544 ?
Li1 P1 Li1 66.9(2) 2_665 5_544 ?
O1 P1 Na2 132.51(17) . 1_554 ?
O2 P1 Na2 47.98(15) . 1_554 ?
O3 P1 Na2 64.56(16) . 1_554 ?
O4 P1 Na2 119.5(2) . 1_554 ?
Li1 P1 Na2 129.10(19) 5_545 1_554 ?
Li1 P1 Na2 61.82(19) 2_665 1_554 ?
Li1 P1 Na2 53.15(16) 5_544 1_554 ?
O1 P1 Na1 140.23(17) . . ?
O2 P1 Na1 44.33(15) . . ?
O3 P1 Na1 106.11(18) . . ?
O4 P1 Na1 65.43(18) . . ?
Li1 P1 Na1 167.59(18) 5_545 . ?
Li1 P1 Na1 124.0(2) 2_665 . ?
Li1 P1 Na1 72.61(19) 5_544 . ?
Na2 P1 Na1 63.27(7) 1_554 . ?
O1 P1 Na1 40.09(16) . 1_556 ?
O2 P1 Na1 88.59(17) . 1_556 ?
O3 P1 Na1 153.11(17) . 1_556 ?
O4 P1 Na1 85.79(17) . 1_556 ?
Li1 P1 Na1 71.82(18) 5_545 1_556 ?
Li1 P1 Na1 124.3(2) 2_665 1_556 ?
Li1 P1 Na1 168.29(18) 5_544 1_556 ?
Na2 P1 Na1 132.95(7) 1_554 1_556 ?
Na1 P1 Na1 100.65(8) . 1_556 ?
O1 P1 Na1 92.93(16) . 5_545 ?
O2 P1 Na1 147.49(17) . 5_545 ?
O3 P1 Na1 70.99(16) . 5_545 ?
O4 P1 Na1 44.03(16) . 5_545 ?
Li1 P1 Na1 69.46(17) 5_545 5_545 ?
Li1 P1 Na1 99.68(16) 2_665 5_545 ?
Li1 P1 Na1 72.42(17) 5_544 5_545 ?
Na2 P1 Na1 125.58(8) 1_554 5_545 ?
Na1 P1 Na1 103.16(8) . 5_545 ?
Na1 P1 Na1 100.53(8) 1_556 5_545 ?
O1 P1 Na2 33.20(15) . . ?
O2 P1 Na2 91.66(16) . . ?
O3 P1 Na2 102.17(16) . . ?
O4 P1 Na2 140.08(19) . . ?
Li1 P1 Na2 50.70(17) 5_545 . ?
Li1 P1 Na2 65.9(2) 2_665 . ?
Li1 P1 Na2 132.54(19) 5_544 . ?
Na2 P1 Na2 99.31(6) 1_554 . ?
Na1 P1 Na2 134.25(7) . . ?
Na1 P1 Na2 58.99(6) 1_556 . ?
Na1 P1 Na2 119.86(8) 5_545 . ?
P1 O1 Li1 118.9(4) . 5_545 ?
P1 O1 Na2 126.1(2) . . ?
Li1 O1 Na2 80.6(3) 5_545 . ?
P1 O1 Na1 115.9(2) . 1_556 ?
Li1 O1 Na1 117.8(3) 5_545 1_556 ?
Na2 O1 Na1 89.99(16) . 1_556 ?
P1 O2 Li1 131.8(4) . . ?
P1 O2 Na1 109.3(2) . . ?
Li1 O2 Na1 115.7(4) . . ?
P1 O2 Na2 104.4(2) . 1_554 ?
Li1 O2 Na2 93.6(3) . 1_554 ?
Na1 O2 Na2 88.20(18) . 1_554 ?
P1 O3 Li1 120.4(4) . 5_544 ?
P1 O3 Li1 114.4(4) . 2_665 ?
Li1 O3 Li1 111.5(4) 5_544 2_665 ?
P1 O3 Na2 132.9(2) . 5_544 ?
Li1 O3 Na2 96.8(3) 5_544 5_544 ?
Li1 O3 Na2 70.5(2) 2_665 5_544 ?
P1 O3 Na2 86.76(18) . 1_554 ?
Li1 O3 Na2 67.3(3) 5_544 1_554 ?
Li1 O3 Na2 78.7(3) 2_665 1_554 ?
Na2 O3 Na2 137.08(16) 5_544 1_554 ?
P1 O4 P1 130.0(3) . 4_655 ?
P1 O4 Na1 108.63(17) . 5_545 ?
P1 O4 Na1 108.63(17) 4_655 5_545 ?
P1 O4 Na1 84.15(18) . . ?
P1 O4 Na1 84.15(18) 4_655 . ?
Na1 O4 Na1 144.9(2) 5_545 . ?

loop_
_geom_bond_atom_site_label_1
_geom_bond_atom_site_label_2
_geom_bond_distance
_geom_bond_site_symmetry_2
_geom_bond_publ_flag
Li1 O2 1.906(9) . ?
Li1 O1 1.944(10) 5_554 ?
Li1 O3 1.999(12) 5 ?
Li1 O3 2.057(10) 2_665 ?
Li1 Na2 2.786(8) 5_554 ?
Li1 P1 2.982(10) 5_554 ?
Li1 P1 3.021(9) 2_665 ?
Li1 P1 3.063(10) 5 ?
Li1 Na2 3.177(10) 1_554 ?
Li1 Li1 3.354(12) 6_665 ?
Li1 Li1 3.354(12) 6_664 ?
Li1 Na2 3.535(11) . ?
Na1 O2 2.378(5) 4_655 ?
Na1 O2 2.378(5) . ?
Na1 O1 2.389(5) 1_554 ?
Na1 O1 2.389(5) 4_654 ?
Na1 O4 2.475(6) 5_554 ?
Na1 O4 2.936(6) . ?
Na1 P1 3.211(4) 4_655 ?
Na1 P1 3.211(4) . ?
Na1 P1 3.336(4) 1_554 ?
Na1 P1 3.336(4) 4_654 ?
Na1 Na2 3.342(2) 1_554 ?
Na1 Na2 3.342(2) 3_564 ?
Na2 O1 2.338(4) 2_665 ?
Na2 O1 2.338(4) . ?
Na2 O2 2.424(5) 1_556 ?
Na2 O2 2.424(5) 2_666 ?
Na2 O3 2.687(4) 6_655 ?
Na2 O3 2.687(4) 5 ?
Na2 O3 2.858(5) 2_666 ?
Na2 O3 2.858(5) 1_556 ?
Na2 P1 3.160(3) 1_556 ?
Na2 P1 3.160(3) 2_666 ?
P1 O1 1.508(4) . ?
P1 O2 1.511(4) . ?
P1 O3 1.519(4) . ?
P1 O4 1.635(2) . ?
